data_7024763
loop_
_publ_author_name
'Ou, Guang-Chuan'
'Wang, Zi-Zhou'
'Yang, Li-Zi'
'Zhao, Cun-Yuan'
'Lu, Tong-Bu'

_publ_section_title
;
 Chiral resolution of a racemic macrocyclic complex by recognition of one
 enantiomer over the other: structures and DFT calculations.
;
_journal_issue 18
_journal_name_full 'Dalton transactions (Cambridge, England : 2003)'
_journal_page_first 4274
_journal_page_last 4279
_journal_paper_doi 10.1039/b921141a
_journal_volume 39
_journal_year 2010
_chemical_absolute_configuration rmad
_chemical_formula_sum 'C22 H49 Cl2 N5 Ni O10'
_chemical_formula_weight 673.27
_chemical_name_systematic
;
?
;
_space_group_IT_number 76
_symmetry_cell_setting tetragonal
_symmetry_space_group_name_Hall 'P 4w'
_symmetry_space_group_name_H-M 'P 41'
_atom_sites_solution_hydrogens geom
_atom_sites_solution_primary direct
_atom_sites_solution_secondary difmap
_audit_creation_method SHELXL-97
_cell_angle_alpha 90.00
_cell_angle_beta 90.00
_cell_angle_gamma 90.00
_cell_formula_units_Z 4
_cell_length_a 13.3805(7)
_cell_length_b 13.3805(7)
_cell_length_c 17.6120(18)
_cell_measurement_reflns_used 6591
_cell_measurement_temperature 173(2)
_cell_measurement_theta_max 26.17
_cell_measurement_theta_min 2.44
_cell_volume 3153.2(4)
_computing_cell_refinement 'Bruker SMART'
_computing_data_collection 'Bruker SMART'
_computing_data_reduction 'Bruker SAINT'
_computing_molecular_graphics 'Bruker SHELXTL'
_computing_publication_material 'Bruker SHELXTL'
_computing_structure_refinement 'SHELXL-97 (Sheldrick, 1997)'
_computing_structure_solution 'SHELXS-97 (Sheldrick, 1990)'
_diffrn_ambient_temperature 173(2)
_diffrn_measured_fraction_theta_full 0.993
_diffrn_measured_fraction_theta_max 0.993
_diffrn_measurement_device_type 'CCD area detector'
_diffrn_measurement_method 'phi and omega scans'
_diffrn_radiation_monochromator graphite
_diffrn_radiation_source 'fine-focus sealed tube'
_diffrn_radiation_type MoK\a
_diffrn_radiation_wavelength 0.71073
_diffrn_reflns_av_R_equivalents 0.0336
_diffrn_reflns_av_sigmaI/netI 0.0545
_diffrn_reflns_limit_h_max 17
_diffrn_reflns_limit_h_min -15
_diffrn_reflns_limit_k_max 17
_diffrn_reflns_limit_k_min -14
_diffrn_reflns_limit_l_max 22
_diffrn_reflns_limit_l_min -20
_diffrn_reflns_number 16828
_diffrn_reflns_theta_full 27.01
_diffrn_reflns_theta_max 27.01
_diffrn_reflns_theta_min 1.91
_diffrn_standards_decay_% 0
_diffrn_standards_interval_count 0
_diffrn_standards_interval_time 0
_diffrn_standards_number 0
_exptl_absorpt_coefficient_mu 0.841
_exptl_absorpt_correction_T_max 0.9058
_exptl_absorpt_correction_T_min 0.7033
_exptl_absorpt_correction_type multi-scan
_exptl_absorpt_process_details 'SADABS (Sheldrick, 1996)'
_exptl_crystal_colour violet
_exptl_crystal_density_diffrn 1.418
_exptl_crystal_density_method 'not measured'
_exptl_crystal_description prism
_exptl_crystal_F_000 1432
_exptl_crystal_size_max 0.45
_exptl_crystal_size_mid 0.42
_exptl_crystal_size_min 0.12
_refine_diff_density_max 1.262
_refine_diff_density_min -0.646
_refine_diff_density_rms 0.119
_refine_ls_abs_structure_details 'Flack H D (1983), Acta Cryst. A39, 876-881'
_refine_ls_abs_structure_Flack 0.000(18)
_refine_ls_extinction_method none
_refine_ls_goodness_of_fit_ref 1.078
_refine_ls_hydrogen_treatment constr
_refine_ls_matrix_type full
_refine_ls_number_parameters 350
_refine_ls_number_reflns 6515
_refine_ls_number_restraints 1
_refine_ls_restrained_S_all 1.078
_refine_ls_R_factor_all 0.0747
_refine_ls_R_factor_gt 0.0529
_refine_ls_shift/su_max 0.000
_refine_ls_shift/su_mean 0.000
_refine_ls_structure_factor_coef Fsqd
_refine_ls_weighting_details 'calc w=1/[\s^2^(Fo^2^)+(0.1016P)^2^+0.2540P] where P=(Fo^2^+2Fc^2^)/3'
_refine_ls_weighting_scheme calc
_refine_ls_wR_factor_gt 0.1427
_refine_ls_wR_factor_ref 0.1616
_reflns_number_gt 5125
_reflns_number_total 6515
_reflns_threshold_expression >2sigma(I)
_cod_data_source_file b921141a.txt
_cod_data_source_block delta-1
_cod_depositor_comments
;
The following automatic conversions were performed:

'_symmetry_cell_setting' value 'Tetragonal' changed to 'tetragonal'
according to /home/saulius/struct/CIF-dictionaries/cif_core.dic
dictionary named 'cif_core.dic' version 2.4.2 from 2011-04-26.

Automatic conversion script
Id: cif_fix_values 1891 2012-01-12 08:04:46Z andrius 
;
_cod_original_sg_symbol_H-M P4(1)
_cod_database_code 7024763

loop_
_symmetry_equiv_pos_as_xyz
'x, y, z'
'-x, -y, z+1/2'
'-y, x, z+1/4'
'y, -x, z+3/4'

loop_
_atom_site_label
_atom_site_type_symbol
_atom_site_fract_x
_atom_site_fract_y
_atom_site_fract_z
_atom_site_U_iso_or_equiv
_atom_site_adp_type
_atom_site_occupancy
_atom_site_symmetry_multiplicity
_atom_site_calc_flag
_atom_site_refinement_flags
Ni1 Ni 0.88016(4) 0.62144(4) 0.19405(3) 0.02368(15) Uani 1 1 d .
Cl1 Cl 0.62902(10) 0.66261(11) 0.84731(8) 0.0426(3) Uani 1 1 d .
N3 N 0.8838(3) 0.6234(3) 0.0739(3) 0.0312(10) Uani 1 1 d .
H3A H 0.9047 0.5597 0.0598 0.037 Uiso 1 1 calc R
O1 O 0.9388(2) 0.4681(2) 0.1897(2) 0.0312(7) Uani 1 1 d .
N1 N 0.8655(3) 0.6272(3) 0.3144(2) 0.0291(10) Uani 1 1 d .
H1C H 0.9284 0.6119 0.3337 0.035 Uiso 1 1 calc R
O2 O 1.0356(2) 0.5968(2) 0.21518(19) 0.0301(7) Uani 1 1 d .
N4 N 0.7270(3) 0.5983(3) 0.1816(2) 0.0289(9) Uani 1 1 d .
H4D H 0.6957 0.6600 0.1861 0.035 Uiso 1 1 calc R
N2 N 0.8937(3) 0.7768(3) 0.2000(2) 0.0282(8) Uani 1 1 d .
H2C H 0.8322 0.8055 0.1885 0.034 Uiso 1 1 calc R
C5 C 0.9405(4) 0.8014(4) 0.0651(3) 0.0347(11) Uani 1 1 d .
H5A H 0.9813 0.8469 0.0334 0.042 Uiso 1 1 calc R
H5B H 0.8699 0.8224 0.0594 0.042 Uiso 1 1 calc R
C18 C 1.1084(4) 0.4338(4) 0.2259(3) 0.0318(10) Uani 1 1 d .
H18 H 1.0906 0.3946 0.2723 0.038 Uiso 1 1 calc R
C17 C 1.0219(3) 0.5037(3) 0.2082(3) 0.0266(10) Uani 1 1 d .
C19 C 1.1345(4) 0.3598(4) 0.1627(3) 0.0396(12) Uani 1 1 d .
H19A H 1.1408 0.3975 0.1146 0.047 Uiso 1 1 calc R
H19B H 1.2008 0.3306 0.1741 0.047 Uiso 1 1 calc R
C1 C 0.8499(4) 0.7346(4) 0.3302(3) 0.0371(12) Uani 1 1 d .
H1A H 0.8649 0.7487 0.3842 0.044 Uiso 1 1 calc R
H1B H 0.7792 0.7525 0.3206 0.044 Uiso 1 1 calc R
C8 C 0.9241(5) 0.7006(5) -0.0537(3) 0.0469(13) Uani 1 1 d .
H8A H 0.9156 0.6332 -0.0745 0.070 Uiso 1 1 calc R
H8B H 0.9780 0.7349 -0.0809 0.070 Uiso 1 1 calc R
H8C H 0.8617 0.7382 -0.0598 0.070 Uiso 1 1 calc R
N5 N 1.1974(3) 0.4964(3) 0.2441(3) 0.0369(10) Uani 1 1 d .
H5C H 1.2160 0.5314 0.2022 0.055 Uiso 1 1 calc R
H5D H 1.2486 0.4563 0.2591 0.055 Uiso 1 1 calc R
H5E H 1.1818 0.5397 0.2822 0.055 Uiso 1 1 calc R
C11 C 0.6774(3) 0.5287(4) 0.2355(3) 0.0303(10) Uani 1 1 d .
H11 H 0.7098 0.4617 0.2302 0.036 Uiso 1 1 calc R
C2 C 0.9173(4) 0.7967(4) 0.2800(3) 0.0360(12) Uani 1 1 d .
H2A H 0.9076 0.8685 0.2911 0.043 Uiso 1 1 calc R
H2B H 0.9881 0.7797 0.2902 0.043 Uiso 1 1 calc R
O6 O 0.6494(4) 0.6857(4) 0.7694(3) 0.0665(13) Uani 1 1 d .
C14 C 0.7936(4) 0.5589(4) 0.3545(3) 0.0362(11) Uani 1 1 d .
C4 C 0.9854(4) 0.9305(4) 0.1587(3) 0.0410(13) Uani 1 1 d .
H4A H 0.9204 0.9642 0.1582 0.062 Uiso 1 1 calc R
H4B H 1.0271 0.9567 0.1175 0.062 Uiso 1 1 calc R
H4C H 1.0185 0.9426 0.2075 0.062 Uiso 1 1 calc R
C6 C 0.9507(4) 0.6936(4) 0.0316(3) 0.0332(11) Uani 1 1 d .
C13 C 0.6912(4) 0.5633(4) 0.3173(3) 0.0384(12) Uani 1 1 d .
H13A H 0.6682 0.6336 0.3200 0.046 Uiso 1 1 calc R
H13B H 0.6451 0.5235 0.3492 0.046 Uiso 1 1 calc R
C9 C 0.7786(4) 0.6298(5) 0.0494(3) 0.0422(13) Uani 1 1 d .
H9A H 0.7722 0.6066 -0.0037 0.051 Uiso 1 1 calc R
H9B H 0.7555 0.7000 0.0520 0.051 Uiso 1 1 calc R
O3 O 0.6729(4) 0.5687(3) 0.8646(3) 0.0643(13) Uani 1 1 d .
O5 O 0.5229(3) 0.6586(4) 0.8589(3) 0.0682(14) Uani 1 1 d .
C10 C 0.7143(4) 0.5642(5) 0.1019(3) 0.0424(13) Uani 1 1 d .
H10A H 0.6432 0.5693 0.0870 0.051 Uiso 1 1 calc R
H10B H 0.7351 0.4935 0.0972 0.051 Uiso 1 1 calc R
C20 C 1.0620(5) 0.2753(4) 0.1502(4) 0.0539(16) Uani 1 1 d .
H20 H 0.9982 0.3045 0.1306 0.065 Uiso 1 1 calc R
C15 C 0.8363(4) 0.4532(4) 0.3512(4) 0.0443(13) Uani 1 1 d .
H15A H 0.8451 0.4333 0.2981 0.066 Uiso 1 1 calc R
H15B H 0.7902 0.4069 0.3763 0.066 Uiso 1 1 calc R
H15C H 0.9011 0.4517 0.3771 0.066 Uiso 1 1 calc R
C22 C 1.0382(8) 0.2164(6) 0.2197(6) 0.095(3) Uani 1 1 d .
H22A H 1.1004 0.1945 0.2438 0.143 Uiso 1 1 calc R
H22B H 0.9982 0.1578 0.2057 0.143 Uiso 1 1 calc R
H22C H 1.0003 0.2581 0.2552 0.143 Uiso 1 1 calc R
C7 C 1.0568(4) 0.6563(4) 0.0392(3) 0.0445(13) Uani 1 1 d .
H7A H 1.0725 0.6461 0.0930 0.067 Uiso 1 1 calc R
H7B H 1.1028 0.7058 0.0176 0.067 Uiso 1 1 calc R
H7C H 1.0639 0.5929 0.0118 0.067 Uiso 1 1 calc R
O4 O 0.6680(4) 0.7371(4) 0.8966(3) 0.0676(13) Uani 1 1 d .
C3 C 0.9702(4) 0.8176(4) 0.1476(3) 0.0342(11) Uani 1 1 d .
H3 H 1.0351 0.7827 0.1572 0.041 Uiso 1 1 calc R
C12 C 0.5666(4) 0.5163(5) 0.2196(4) 0.0447(14) Uani 1 1 d .
H12A H 0.5334 0.5814 0.2234 0.067 Uiso 1 1 calc R
H12B H 0.5375 0.4702 0.2567 0.067 Uiso 1 1 calc R
H12C H 0.5574 0.4893 0.1683 0.067 Uiso 1 1 calc R
C21 C 1.1060(7) 0.2053(6) 0.0865(5) 0.073(2) Uani 1 1 d .
H21A H 1.1707 0.1789 0.1031 0.109 Uiso 1 1 calc R
H21B H 1.1150 0.2437 0.0396 0.109 Uiso 1 1 calc R
H21C H 1.0598 0.1498 0.0772 0.109 Uiso 1 1 calc R
C16 C 0.7816(5) 0.5877(5) 0.4382(3) 0.0491(14) Uani 1 1 d .
H16A H 0.8478 0.5963 0.4612 0.074 Uiso 1 1 calc R
H16B H 0.7453 0.5348 0.4650 0.074 Uiso 1 1 calc R
H16C H 0.7442 0.6504 0.4419 0.074 Uiso 1 1 calc R
Cl2 Cl 0.62843(9) 0.88500(10) 0.18524(9) 0.0393(3) Uani 1 1 d .
O7 O 0.7178(4) 0.9398(4) 0.1839(4) 0.0791(15) Uiso 1 1 d .
O8 O 0.5488(5) 0.9371(5) 0.1522(4) 0.0875(17) Uiso 1 1 d .
O9 O 0.6135(6) 0.8256(6) 0.2443(5) 0.115(2) Uiso 1 1 d .
O10 O 0.6494(6) 0.8093(6) 0.1278(5) 0.115(2) Uiso 1 1 d .

loop_
_atom_site_aniso_label
_atom_site_aniso_U_11
_atom_site_aniso_U_22
_atom_site_aniso_U_33
_atom_site_aniso_U_23
_atom_site_aniso_U_13
_atom_site_aniso_U_12
Ni1 0.0262(3) 0.0233(3) 0.0215(3) 0.0001(2) -0.0024(2) 0.0011(2)
Cl1 0.0470(8) 0.0471(8) 0.0339(7) -0.0025(6) 0.0011(6) 0.0139(6)
N3 0.036(2) 0.028(2) 0.029(2) -0.0048(16) -0.0006(17) 0.0021(17)
O1 0.0344(17) 0.0291(16) 0.0303(18) 0.0016(15) -0.0015(16) -0.0005(13)
N1 0.029(2) 0.036(2) 0.023(2) 0.0020(16) 0.0004(16) 0.0006(17)
O2 0.0313(17) 0.0271(17) 0.0319(19) 0.0051(13) -0.0009(13) 0.0027(14)
N4 0.0249(19) 0.032(2) 0.030(2) -0.0048(17) -0.0052(16) 0.0012(15)
N2 0.033(2) 0.0231(18) 0.029(2) 0.0013(16) -0.0065(17) 0.0022(15)
C5 0.041(3) 0.028(2) 0.035(3) 0.005(2) -0.010(2) -0.003(2)
C18 0.041(3) 0.024(2) 0.030(3) 0.0068(19) 0.004(2) 0.006(2)
C17 0.028(2) 0.029(2) 0.024(2) 0.0049(18) -0.0011(17) 0.0018(18)
C19 0.044(3) 0.038(3) 0.036(3) 0.000(2) 0.010(2) 0.005(2)
C1 0.043(3) 0.042(3) 0.026(3) -0.007(2) -0.002(2) 0.002(2)
C8 0.058(3) 0.057(3) 0.025(3) 0.002(3) -0.002(3) -0.004(3)
N5 0.031(2) 0.042(3) 0.038(2) 0.0070(19) -0.0009(18) 0.0059(19)
C11 0.025(2) 0.035(3) 0.031(3) -0.001(2) 0.0023(19) 0.000(2)
C2 0.047(3) 0.028(3) 0.033(3) -0.009(2) -0.009(2) -0.002(2)
O6 0.086(3) 0.077(3) 0.037(2) 0.010(2) 0.008(2) 0.012(3)
C14 0.038(3) 0.042(3) 0.028(3) 0.004(2) 0.003(2) -0.003(2)
C4 0.045(3) 0.033(3) 0.045(3) 0.005(2) -0.013(3) -0.006(2)
C6 0.049(3) 0.028(2) 0.023(2) 0.0030(18) 0.000(2) 0.002(2)
C13 0.036(3) 0.051(3) 0.028(3) -0.006(2) 0.008(2) -0.001(2)
C9 0.046(3) 0.049(3) 0.031(3) 0.002(2) -0.011(2) -0.010(3)
O3 0.083(3) 0.044(2) 0.066(3) 0.002(2) 0.019(3) 0.022(2)
O5 0.046(3) 0.094(4) 0.064(3) -0.005(3) 0.005(2) 0.024(2)
C10 0.037(3) 0.061(4) 0.029(3) -0.007(2) -0.009(2) -0.012(3)
C20 0.065(4) 0.033(3) 0.064(4) -0.010(3) 0.007(3) 0.006(3)
C15 0.038(3) 0.051(3) 0.044(3) 0.021(3) 0.006(2) -0.001(2)
C22 0.140(8) 0.056(5) 0.090(7) 0.005(4) 0.038(6) -0.029(5)
C7 0.049(3) 0.047(3) 0.037(3) 0.011(2) 0.012(2) 0.007(3)
O4 0.080(3) 0.069(3) 0.054(3) -0.009(2) -0.015(2) 0.002(3)
C3 0.034(3) 0.030(3) 0.039(3) 0.002(2) -0.009(2) -0.003(2)
C12 0.030(3) 0.057(4) 0.047(4) -0.013(3) 0.004(2) -0.006(3)
C21 0.101(6) 0.054(4) 0.063(5) -0.018(4) 0.011(4) -0.020(4)
C16 0.049(3) 0.073(4) 0.025(3) 0.008(3) 0.002(3) -0.006(3)
Cl2 0.0343(6) 0.0394(7) 0.0443(9) 0.0139(6) -0.0035(6) 0.0024(5)

loop_
_atom_type_symbol
_atom_type_description
_atom_type_scat_dispersion_real
_atom_type_scat_dispersion_imag
_atom_type_scat_source
C C 0.0033 0.0016 'International Tables Vol C Tables 4.2.6.8 and 6.1.1.4'
H H 0.0000 0.0000 'International Tables Vol C Tables 4.2.6.8 and 6.1.1.4'
N N 0.0061 0.0033 'International Tables Vol C Tables 4.2.6.8 and 6.1.1.4'
O O 0.0106 0.0060 'International Tables Vol C Tables 4.2.6.8 and 6.1.1.4'
Cl Cl 0.1484 0.1585 'International Tables Vol C Tables 4.2.6.8 and 6.1.1.4'
Ni Ni 0.3393 1.1124 'International Tables Vol C Tables 4.2.6.8 and 6.1.1.4'

loop_
_geom_angle_atom_site_label_1
_geom_angle_atom_site_label_2
_geom_angle_atom_site_label_3
_geom_angle
N4 Ni1 N2 103.80(15)
N4 Ni1 N3 85.40(16)
N2 Ni1 N3 92.06(16)
N4 Ni1 N1 91.10(16)
N2 Ni1 N1 85.52(16)
N3 Ni1 N1 175.16(16)
N4 Ni1 O2 162.10(14)
N2 Ni1 O2 93.48(14)
N3 Ni1 O2 98.81(14)
N1 Ni1 O2 85.54(15)
N4 Ni1 O1 102.03(14)
N2 Ni1 O1 154.10(14)
N3 Ni1 O1 88.17(14)
N1 Ni1 O1 95.83(15)
O2 Ni1 O1 60.97(12)
N4 Ni1 C17 131.95(15)
N2 Ni1 C17 124.14(15)
N3 Ni1 C17 95.18(15)
N1 Ni1 C17 89.64(16)
O2 Ni1 C17 30.68(14)
O1 Ni1 C17 30.33(14)
O3 Cl1 O4 109.8(3)
O3 Cl1 O6 108.5(3)
O4 Cl1 O6 111.4(3)
O3 Cl1 O5 110.2(3)
O4 Cl1 O5 107.6(3)
O6 Cl1 O5 109.4(3)
C9 N3 C6 112.9(4)
C9 N3 Ni1 105.7(3)
C6 N3 Ni1 121.3(3)
C9 N3 H3A 105.2
C6 N3 H3A 105.2
Ni1 N3 H3A 105.2
C17 O1 Ni1 87.3(3)
C1 N1 C14 114.3(4)
C1 N1 Ni1 103.7(3)
C14 N1 Ni1 120.3(3)
C1 N1 H1C 105.8
C14 N1 H1C 105.8
Ni1 N1 H1C 105.8
C17 O2 Ni1 89.7(3)
C11 N4 C10 111.1(4)
C11 N4 Ni1 117.8(3)
C10 N4 Ni1 104.9(3)
C11 N4 H4D 107.5
C10 N4 H4D 107.5
Ni1 N4 H4D 107.5
C2 N2 C3 112.4(4)
C2 N2 Ni1 104.3(3)
C3 N2 Ni1 113.3(3)
C2 N2 H2C 108.9
C3 N2 H2C 108.9
Ni1 N2 H2C 108.9
C3 C5 C6 117.9(4)
C3 C5 H5A 107.8
C6 C5 H5A 107.8
C3 C5 H5B 107.8
C6 C5 H5B 107.8
H5A C5 H5B 107.2
N5 C18 C17 107.9(4)
N5 C18 C19 109.8(4)
C17 C18 C19 115.0(4)
N5 C18 H18 108.0
C17 C18 H18 108.0
C19 C18 H18 108.0
O1 C17 O2 121.9(4)
O1 C17 C18 119.7(4)
O2 C17 C18 118.4(4)
O1 C17 Ni1 62.4(2)
O2 C17 Ni1 59.6(2)
C18 C17 Ni1 173.8(3)
C20 C19 C18 116.4(5)
C20 C19 H19A 108.2
C18 C19 H19A 108.2
C20 C19 H19B 108.2
C18 C19 H19B 108.2
H19A C19 H19B 107.3
N1 C1 C2 109.8(4)
N1 C1 H1A 109.7
C2 C1 H1A 109.7
N1 C1 H1B 109.7
C2 C1 H1B 109.7
H1A C1 H1B 108.2
C6 C8 H8A 109.5
C6 C8 H8B 109.5
H8A C8 H8B 109.5
C6 C8 H8C 109.5
H8A C8 H8C 109.5
H8B C8 H8C 109.5
C18 N5 H5C 109.5
C18 N5 H5D 109.5
H5C N5 H5D 109.5
C18 N5 H5E 109.5
H5C N5 H5E 109.5
H5D N5 H5E 109.5
N4 C11 C12 112.8(4)
N4 C11 C13 111.0(4)
C12 C11 C13 109.1(4)
N4 C11 H11 107.9
C12 C11 H11 107.9
C13 C11 H11 107.9
N2 C2 C1 109.5(4)
N2 C2 H2A 109.8
C1 C2 H2A 109.8
N2 C2 H2B 109.8
C1 C2 H2B 109.8
H2A C2 H2B 108.2
N1 C14 C13 110.5(4)
N1 C14 C15 107.9(4)
C13 C14 C15 111.0(5)
N1 C14 C16 111.5(4)
C13 C14 C16 108.0(4)
C15 C14 C16 108.0(5)
C3 C4 H4A 109.5
C3 C4 H4B 109.5
H4A C4 H4B 109.5
C3 C4 H4C 109.5
H4A C4 H4C 109.5
H4B C4 H4C 109.5
N3 C6 C7 108.1(4)
N3 C6 C8 112.6(4)
C7 C6 C8 108.8(4)
N3 C6 C5 109.8(4)
C7 C6 C5 110.7(4)
C8 C6 C5 106.9(4)
C14 C13 C11 120.3(4)
C14 C13 H13A 107.3
C11 C13 H13A 107.3
C14 C13 H13B 107.3
C11 C13 H13B 107.3
H13A C13 H13B 106.9
N3 C9 C10 109.0(4)
N3 C9 H9A 109.9
C10 C9 H9A 109.9
N3 C9 H9B 109.9
C10 C9 H9B 109.9
H9A C9 H9B 108.3
N4 C10 C9 109.2(4)
N4 C10 H10A 109.8
C9 C10 H10A 109.8
N4 C10 H10B 109.8
C9 C10 H10B 109.8
H10A C10 H10B 108.3
C22 C20 C19 114.5(6)
C22 C20 C21 110.5(6)
C19 C20 C21 108.0(5)
C22 C20 H20 107.9
C19 C20 H20 107.9
C21 C20 H20 107.9
C14 C15 H15A 109.5
C14 C15 H15B 109.5
H15A C15 H15B 109.5
C14 C15 H15C 109.5
H15A C15 H15C 109.5
H15B C15 H15C 109.5
C20 C22 H22A 109.5
C20 C22 H22B 109.5
H22A C22 H22B 109.5
C20 C22 H22C 109.5
H22A C22 H22C 109.5
H22B C22 H22C 109.5
C6 C7 H7A 109.5
C6 C7 H7B 109.5
H7A C7 H7B 109.5
C6 C7 H7C 109.5
H7A C7 H7C 109.5
H7B C7 H7C 109.5
N2 C3 C5 111.2(4)
N2 C3 C4 112.0(4)
C5 C3 C4 107.2(4)
N2 C3 H3 108.8
C5 C3 H3 108.8
C4 C3 H3 108.8
C11 C12 H12A 109.5
C11 C12 H12B 109.5
H12A C12 H12B 109.5
C11 C12 H12C 109.5
H12A C12 H12C 109.5
H12B C12 H12C 109.5
C20 C21 H21A 109.5
C20 C21 H21B 109.5
H21A C21 H21B 109.5
C20 C21 H21C 109.5
H21A C21 H21C 109.5
H21B C21 H21C 109.5
C14 C16 H16A 109.5
C14 C16 H16B 109.5
H16A C16 H16B 109.5
C14 C16 H16C 109.5
H16A C16 H16C 109.5
H16B C16 H16C 109.5
O9 Cl2 O8 120.7(4)
O9 Cl2 O7 117.1(4)
O8 Cl2 O7 112.5(4)
O9 Cl2 O10 99.1(5)
O8 Cl2 O10 101.8(4)
O7 Cl2 O10 100.8(4)

loop_
_geom_bond_atom_site_label_1
_geom_bond_atom_site_label_2
_geom_bond_distance
Ni1 N4 2.084(4)
Ni1 N2 2.089(4)
Ni1 N3 2.117(5)
Ni1 N1 2.129(4)
Ni1 O2 2.139(3)
Ni1 O1 2.199(3)
Ni1 C17 2.479(4)
Cl1 O3 1.420(4)
Cl1 O4 1.421(5)
Cl1 O6 1.432(5)
Cl1 O5 1.436(5)
N3 C9 1.475(7)
N3 C6 1.496(7)
N3 H3A 0.9300
O1 C17 1.253(6)
N1 C1 1.479(7)
N1 C14 1.504(7)
N1 H1C 0.9300
O2 C17 1.265(6)
N4 C11 1.486(6)
N4 C10 1.487(6)
N4 H4D 0.9300
N2 C2 1.468(6)
N2 C3 1.483(7)
N2 H2C 0.9300
C5 C3 1.522(7)
C5 C6 1.564(7)
C5 H5A 0.9900
C5 H5B 0.9900
C18 N5 1.490(7)
C18 C17 1.520(6)
C18 C19 1.531(7)
C18 H18 1.0000
C19 C20 1.506(8)
C19 H19A 0.9900
C19 H19B 0.9900
C1 C2 1.512(8)
C1 H1A 0.9900
C1 H1B 0.9900
C8 C6 1.547(7)
C8 H8A 0.9800
C8 H8B 0.9800
C8 H8C 0.9800
N5 H5C 0.9100
N5 H5D 0.9100
N5 H5E 0.9100
C11 C12 1.518(7)
C11 C13 1.525(7)
C11 H11 1.0000
C2 H2A 0.9900
C2 H2B 0.9900
C14 C13 1.520(8)
C14 C15 1.525(8)
C14 C16 1.532(8)
C4 C3 1.538(7)
C4 H4A 0.9800
C4 H4B 0.9800
C4 H4C 0.9800
C6 C7 1.511(8)
C13 H13A 0.9900
C13 H13B 0.9900
C9 C10 1.537(8)
C9 H9A 0.9900
C9 H9B 0.9900
C10 H10A 0.9900
C10 H10B 0.9900
C20 C22 1.491(10)
C20 C21 1.575(9)
C20 H20 1.0000
C15 H15A 0.9800
C15 H15B 0.9800
C15 H15C 0.9800
C22 H22A 0.9800
C22 H22B 0.9800
C22 H22C 0.9800
C7 H7A 0.9800
C7 H7B 0.9800
C7 H7C 0.9800
C3 H3 1.0000
C12 H12A 0.9800
C12 H12B 0.9800
C12 H12C 0.9800
C21 H21A 0.9800
C21 H21B 0.9800
C21 H21C 0.9800
C16 H16A 0.9800
C16 H16B 0.9800
C16 H16C 0.9800
Cl2 O9 1.324(8)
Cl2 O8 1.400(6)
Cl2 O7 1.403(6)
Cl2 O10 1.459(8)

loop_
_geom_hbond_atom_site_label_D
_geom_hbond_atom_site_label_H
_geom_hbond_atom_site_label_A
_geom_hbond_distance_DH
_geom_hbond_distance_HA
_geom_hbond_distance_DA
_geom_hbond_angle_DHA
_geom_hbond_site_symmetry_A
N5 H5C O4 0.91 2.17 2.999(7) 151.8 3_754
N5 H5C O5 0.91 2.35 3.084(7) 137.5 3_754
N5 H5D O3 0.91 2.16 2.876(6) 135.0 2_764

loop_
_geom_torsion_atom_site_label_1
_geom_torsion_atom_site_label_2
_geom_torsion_atom_site_label_3
_geom_torsion_atom_site_label_4
_geom_torsion
N4 Ni1 N3 C9 11.9(3)
N2 Ni1 N3 C9 -91.7(3)
N1 Ni1 N3 C9 -31.9(19)
O2 Ni1 N3 C9 174.4(3)
O1 Ni1 N3 C9 114.2(3)
C17 Ni1 N3 C9 143.7(3)
N4 Ni1 N3 C6 142.0(4)
N2 Ni1 N3 C6 38.3(4)
N1 Ni1 N3 C6 98.2(18)
O2 Ni1 N3 C6 -55.6(4)
O1 Ni1 N3 C6 -115.8(3)
C17 Ni1 N3 C6 -86.3(4)
N4 Ni1 O1 C17 -171.6(3)
N2 Ni1 O1 C17 12.5(5)
N3 Ni1 O1 C17 103.5(3)
N1 Ni1 O1 C17 -79.2(3)
O2 Ni1 O1 C17 2.4(3)
N4 Ni1 N1 C1 -91.2(3)
N2 Ni1 N1 C1 12.5(3)
N3 Ni1 N1 C1 -47.6(19)
O2 Ni1 N1 C1 106.4(3)
O1 Ni1 N1 C1 166.5(3)
C17 Ni1 N1 C1 136.8(3)
N4 Ni1 N1 C14 38.1(4)
N2 Ni1 N1 C14 141.8(4)
N3 Ni1 N1 C14 81.7(18)
O2 Ni1 N1 C14 -124.3(4)
O1 Ni1 N1 C14 -64.1(4)
C17 Ni1 N1 C14 -93.9(4)
N4 Ni1 O2 C17 17.2(6)
N2 Ni1 O2 C17 -177.9(3)
N3 Ni1 O2 C17 -85.3(3)
N1 Ni1 O2 C17 96.9(3)
O1 Ni1 O2 C17 -2.3(2)
N2 Ni1 N4 C11 -127.1(3)
N3 Ni1 N4 C11 141.9(3)
N1 Ni1 N4 C11 -41.5(3)
O2 Ni1 N4 C11 37.3(7)
O1 Ni1 N4 C11 54.7(3)
C17 Ni1 N4 C11 49.0(4)
N2 Ni1 N4 C10 108.7(3)
N3 Ni1 N4 C10 17.7(3)
N1 Ni1 N4 C10 -165.7(3)
O2 Ni1 N4 C10 -86.8(6)
O1 Ni1 N4 C10 -69.5(3)
C17 Ni1 N4 C10 -75.1(4)
N4 Ni1 N2 C2 107.4(3)
N3 Ni1 N2 C2 -166.9(3)
N1 Ni1 N2 C2 17.3(3)
O2 Ni1 N2 C2 -67.9(3)
O1 Ni1 N2 C2 -76.8(5)
C17 Ni1 N2 C2 -69.2(4)
N4 Ni1 N2 C3 -130.1(3)
N3 Ni1 N2 C3 -44.3(3)
N1 Ni1 N2 C3 139.9(3)
O2 Ni1 N2 C3 54.6(3)
O1 Ni1 N2 C3 45.7(5)
C17 Ni1 N2 C3 53.3(4)
Ni1 O1 C17 O2 -4.1(4)
Ni1 O1 C17 C18 173.4(4)
Ni1 O2 C17 O1 4.2(5)
Ni1 O2 C17 C18 -173.3(4)
N5 C18 C17 O1 178.7(4)
C19 C18 C17 O1 55.9(6)
N5 C18 C17 O2 -3.7(6)
C19 C18 C17 O2 -126.5(5)
N5 C18 C17 Ni1 -73(3)
C19 C18 C17 Ni1 164(3)
N4 Ni1 C17 O1 11.1(4)
N2 Ni1 C17 O1 -173.4(3)
N3 Ni1 C17 O1 -77.4(3)
N1 Ni1 C17 O1 102.2(3)
O2 Ni1 C17 O1 -175.9(4)
N4 Ni1 C17 O2 -173.0(2)
N2 Ni1 C17 O2 2.5(3)
N3 Ni1 C17 O2 98.5(3)
N1 Ni1 C17 O2 -81.8(3)
O1 Ni1 C17 O2 175.9(4)
N4 Ni1 C17 C18 -100(3)
N2 Ni1 C17 C18 75(3)
N3 Ni1 C17 C18 171(3)
N1 Ni1 C17 C18 -9(3)
O2 Ni1 C17 C18 73(3)
O1 Ni1 C17 C18 -111(3)
N5 C18 C19 C20 166.0(5)
C17 C18 C19 C20 -72.2(6)
C14 N1 C1 C2 -173.1(4)
Ni1 N1 C1 C2 -40.3(4)
C10 N4 C11 C12 -57.7(5)
Ni1 N4 C11 C12 -178.7(3)
C10 N4 C11 C13 179.5(4)
Ni1 N4 C11 C13 58.6(5)
C3 N2 C2 C1 -167.7(4)
Ni1 N2 C2 C1 -44.6(4)
N1 C1 C2 N2 60.3(5)
C1 N1 C14 C13 74.4(6)
Ni1 N1 C14 C13 -49.9(5)
C1 N1 C14 C15 -164.1(4)
Ni1 N1 C14 C15 71.5(5)
C1 N1 C14 C16 -45.7(6)
Ni1 N1 C14 C16 -170.1(4)
C9 N3 C6 C7 -159.7(5)
Ni1 N3 C6 C7 73.4(5)
C9 N3 C6 C8 -39.5(6)
Ni1 N3 C6 C8 -166.4(3)
C9 N3 C6 C5 79.4(5)
Ni1 N3 C6 C5 -47.4(5)
C3 C5 C6 N3 62.1(6)
C3 C5 C6 C7 -57.2(6)
C3 C5 C6 C8 -175.5(5)
N1 C14 C13 C11 63.7(6)
C15 C14 C13 C11 -55.9(6)
C16 C14 C13 C11 -174.1(5)
N4 C11 C13 C14 -69.3(6)
C12 C11 C13 C14 165.8(5)
C6 N3 C9 C10 -173.7(4)
Ni1 N3 C9 C10 -38.9(5)
C11 N4 C10 C9 -172.3(4)
Ni1 N4 C10 C9 -44.0(5)
N3 C9 C10 N4 57.9(6)
C18 C19 C20 C22 -53.2(8)
C18 C19 C20 C21 -176.7(6)
C2 N2 C3 C5 -176.5(4)
Ni1 N2 C3 C5 65.6(4)
C2 N2 C3 C4 -56.6(5)
Ni1 N2 C3 C4 -174.6(3)
C6 C5 C3 N2 -75.0(6)
C6 C5 C3 C4 162.3(5)
